data_7121125
loop_
_publ_author_name
'Song, Yunxia'
'Luo, Min'
'Liang, Fei'
'Ye, Ning'
'Lin, Zheshuai'

_publ_section_title
;
 The second-harmonic generation intensification derived from localization
 conjugated \p-orbitals in O<sub>2</sub><sup>2</sup>.
;
_journal_issue 12
_journal_name_full 'Chemical communications (Cambridge, England)'
_journal_page_first 1445
_journal_page_last 1448
_journal_paper_doi 10.1039/c7cc08863a
_journal_volume 54
_journal_year 2018
_chemical_formula_sum 'C K3 O8 V'
_chemical_formula_weight 308.25
_space_group_IT_number 8
_space_group_name_Hall 'C -2y'
_space_group_name_H-M_alt 'C 1 m 1'
_symmetry_cell_setting monoclinic
_symmetry_space_group_name_Hall 'C -2y'
_symmetry_space_group_name_H-M 'C 1 m 1'
_atom_sites_solution_primary direct
_atom_sites_solution_secondary difmap
_audit_creation_method SHELXL-97
_audit_update_record
;
2017-11-17 deposited with the CCDC.
2018-01-10 downloaded from the CCDC.
;
_cell_angle_alpha 90.00
_cell_angle_beta 122.89
_cell_angle_gamma 90.00
_cell_formula_units_Z 2
_cell_length_a 9(2)
_cell_length_b 9.297
_cell_length_c 5.601
_cell_measurement_reflns_used 671
_cell_measurement_temperature 296(2)
_cell_measurement_theta_max 27.4934
_cell_measurement_theta_min 2.8621
_cell_volume 394(9)
_computing_cell_refinement 'CrystalClear (Rigaku Inc., 2008)'
_computing_data_collection 'CrystalClear (Rigaku Inc., 2008)'
_computing_data_reduction 'CrystalClear (Rigaku Inc., 2008)'
_computing_molecular_graphics 'SHELXL-97 (Sheldrick, 1997)'
_computing_publication_material 'SHELXL-97 (Sheldrick, 1997)'
_computing_structure_refinement 'SHELXL-97 (Sheldrick, 1997)'
_computing_structure_solution 'SHELXS-97 (Sheldrick, 1990)'
_diffrn_ambient_temperature 296(2)
_diffrn_detector_area_resol_mean 83.33
_diffrn_measured_fraction_theta_full 0.967
_diffrn_measured_fraction_theta_max 0.967
_diffrn_measurement_device_type 'Bruker Smart APEX II CCD area detector'
_diffrn_measurement_method '\w scans'
_diffrn_radiation_monochromator graphite
_diffrn_radiation_source 'fine-focus sealed tube'
_diffrn_radiation_type MoK\a
_diffrn_radiation_wavelength 0.71073
_diffrn_reflns_av_R_equivalents 0.0000
_diffrn_reflns_av_sigmaI/netI 0.0477
_diffrn_reflns_limit_h_max 10
_diffrn_reflns_limit_h_min -11
_diffrn_reflns_limit_k_max 12
_diffrn_reflns_limit_k_min 0
_diffrn_reflns_limit_l_max 7
_diffrn_reflns_limit_l_min 0
_diffrn_reflns_number 498
_diffrn_reflns_theta_full 28.22
_diffrn_reflns_theta_max 28.22
_diffrn_reflns_theta_min 3.48
_exptl_absorpt_coefficient_mu 2.868
_exptl_absorpt_correction_T_max 1.0000
_exptl_absorpt_correction_T_min 0.9331
_exptl_absorpt_correction_type multi-scan
_exptl_crystal_colour Yellow
_exptl_crystal_density_diffrn 2.612
_exptl_crystal_density_method 'not measured'
_exptl_crystal_description Plate
_exptl_crystal_F_000 300
_exptl_crystal_size_max 0.0500
_exptl_crystal_size_mid 0.0500
_exptl_crystal_size_min 0.0500
_refine_diff_density_max 0.411
_refine_diff_density_min -0.358
_refine_diff_density_rms 0.129
_refine_ls_abs_structure_details 'Flack H D (1983), Acta Cryst. A39, 876-881'
_refine_ls_abs_structure_Flack 0.00
_refine_ls_extinction_coef 0.038(5)
_refine_ls_extinction_expression Fc^*^=kFc[1+0.001xFc^2^\l^3^/sin(2\q)]^-1/4^
_refine_ls_extinction_method SHELXL
_refine_ls_goodness_of_fit_ref 1.146
_refine_ls_matrix_type full
_refine_ls_number_parameters 71
_refine_ls_number_reflns 498
_refine_ls_number_restraints 2
_refine_ls_restrained_S_all 1.143
_refine_ls_R_factor_all 0.0225
_refine_ls_R_factor_gt 0.0223
_refine_ls_shift/su_max 0.000
_refine_ls_shift/su_mean 0.000
_refine_ls_structure_factor_coef Fsqd
_refine_ls_weighting_details 'calc w=1/[\s^2^(Fo^2^)+(0.0383P)^2^+0.0000P] where P=(Fo^2^+2Fc^2^)/3'
_refine_ls_weighting_scheme calc
_refine_ls_wR_factor_gt 0.0604
_refine_ls_wR_factor_ref 0.0605
_reflns_number_gt 491
_reflns_number_total 498
_reflns_threshold_expression >2sigma(I)
_cod_data_source_file c7cc08863a2.cif
_cod_data_source_block 1
_cod_depositor_comments
;
The following automatic conversions were performed:

'_symmetry_cell_setting' value 'Monoclinic' changed to 'monoclinic'
according to
/home/data/users/saulius/crontab/automatic-downloads/rss-feeds/RSC/lib/dictionaries/cif_core.dic
dictionary named 'cif_core.dic' version 2.4.2 from 2011-04-26.

'_exptl_absorpt_correction_type' value 'Multi-scan' changed to
'multi-scan' according to
/home/data/users/saulius/crontab/automatic-downloads/rss-feeds/RSC/lib/dictionaries/cif_core.dic
dictionary named 'cif_core.dic' version 2.4.2 from 2011-04-26.

Automatic conversion script
Id: cif_fix_values 4973 2017-02-22 13:04:09Z antanas 

 Adding full bibliography for 7121125.cif.
;
_cod_original_cell_volume 393.534
_cod_original_sg_symbol_H-M Cm
_cod_database_code 7121125

loop_
_symmetry_equiv_pos_as_xyz
'x, y, z'
'x, -y, z'
'x+1/2, y+1/2, z'
'x+1/2, -y+1/2, z'

loop_
_atom_site_label
_atom_site_type_symbol
_atom_site_fract_x
_atom_site_fract_y
_atom_site_fract_z
_atom_site_U_iso_or_equiv
_atom_site_adp_type
_atom_site_occupancy
_atom_site_symmetry_multiplicity
_atom_site_calc_flag
_atom_site_refinement_flags
V1 V 0.41528(7) 0.0000 0.20381(11) 0.0123(2) Uani 1 2 d S
K1 K 0.00550(13) 0.0000 0.2847(2) 0.0209(3) Uani 1 2 d S
K2 K 0.55200(10) 0.21835(9) -0.15714(14) 0.0214(2) Uani 1 1 d .
O1 O 0.3083(5) 0.0000 -0.1407(8) 0.0235(8) Uani 1 2 d S
O2 O 0.6639(4) 0.0000 0.2722(8) 0.0174(7) Uani 1 2 d S
O3 O 0.6616(5) 0.0000 0.6623(8) 0.0181(7) Uani 1 2 d S
O4 O 0.9232(5) 0.0000 0.6960(8) 0.0204(7) Uani 1 2 d S
O5 O 0.3043(3) 0.1394(3) 0.2977(6) 0.0204(5) Uani 1 1 d .
O6 O 0.4394(3) 0.2074(3) 0.2664(7) 0.0221(6) Uani 1 1 d .
C1 C 0.7554(6) 0.0000 0.5540(10) 0.0144(9) Uani 1 2 d S

loop_
_atom_site_aniso_label
_atom_site_aniso_U_11
_atom_site_aniso_U_22
_atom_site_aniso_U_33
_atom_site_aniso_U_23
_atom_site_aniso_U_13
_atom_site_aniso_U_12
V1 0.0114(3) 0.0127(4) 0.0097(4) 0.000 0.0037(3) 0.000
K1 0.0267(6) 0.0168(5) 0.0214(5) 0.000 0.0145(5) 0.000
K2 0.0263(4) 0.0183(4) 0.0161(4) -0.0021(3) 0.0092(3) 0.0020(3)
O1 0.0195(17) 0.033(2) 0.0120(16) 0.000 0.0044(14) 0.000
O2 0.0156(16) 0.0244(19) 0.0123(15) 0.000 0.0077(13) 0.000
O3 0.0182(16) 0.0210(18) 0.0155(15) 0.000 0.0094(13) 0.000
O4 0.0127(13) 0.0223(19) 0.0204(17) 0.000 0.0053(12) 0.000
O5 0.0191(11) 0.0190(14) 0.0227(13) 0.0001(11) 0.0111(10) 0.0027(9)
O6 0.0253(14) 0.0141(12) 0.0267(14) 0.0014(10) 0.0141(12) -0.0015(8)
C1 0.0142(19) 0.009(2) 0.015(2) 0.000 0.0047(17) 0.000

loop_
_atom_type_symbol
_atom_type_description
_atom_type_scat_dispersion_real
_atom_type_scat_dispersion_imag
_atom_type_scat_source
C C 0.0033 0.0016 'International Tables Vol C Tables 4.2.6.8 and 6.1.1.4'
O O 0.0106 0.0060 'International Tables Vol C Tables 4.2.6.8 and 6.1.1.4'
K K 0.2009 0.2494 'International Tables Vol C Tables 4.2.6.8 and 6.1.1.4'
V V 0.3005 0.5294 'International Tables Vol C Tables 4.2.6.8 and 6.1.1.4'

loop_
_geom_angle_atom_site_label_1
_geom_angle_atom_site_label_2
_geom_angle_atom_site_label_3
_geom_angle
O4 C1 O3 124.8(5)
O4 C1 O2 120.3(5)
O3 C1 O2 114.9(5)

loop_
_geom_bond_atom_site_label_1
_geom_bond_atom_site_label_2
_geom_bond_distance
_geom_bond_site_symmetry_2
V1 O1 1.623(12) .
V1 O5 1.87(15) 2
V1 O5 1.87(15) .
V1 O6 1.950(3) .
V1 O6 1.950(3) 2
V1 O2 2.0(5) .
V1 O3 2.30(18) .
V1 C1 2.6(5) .
V1 K2 3.52(18) 2
V1 K2 3.52(18) .
V1 K2 3.70(5) 1_556
V1 K2 3.70(5) 2_556
K1 O4 2.77(12) 1_455
K1 O6 2.77(3) 3_445
K1 O6 2.77(3) 4_455
K1 O1 2.9(2) 1_556
K1 O5 2.9(5) .
K1 O5 2.9(5) 2
K1 O4 2.96(6) 1_454
K1 O2 3.0(7) 1_455
K1 O3 3.2(3) 1_454
K1 C1 3.3(5) 1_455
K1 C1 3.437(7) 1_454
K1 K2 3.78(4) 3_445
K2 O5 2.66(17) 4
K2 O3 2.68(13) 1_554
K2 O5 2.73(10) 1_554
K2 O4 2.80(7) 3_454
K2 O6 2.81(6) 1_554
K2 O2 2.88(2) .
K2 O1 3.0(4) .
K2 O6 3.0(6) 4
K2 O6 3.04(17) .
K2 C1 3.4(3) 3_454
K2 V1 3.70(5) 1_554
O1 K1 2.9(2) 1_554
O1 K2 3.0(4) 2
O2 C1 1.326(7) .
O2 K2 2.88(2) 2
O2 K1 3.0(7) 1_655
O3 C1 1.28(17) .
O3 K2 2.68(13) 2_556
O3 K2 2.68(13) 1_556
O3 K1 3.2(3) 1_656
O4 C1 1.3(3) .
O4 K1 2.77(12) 1_655
O4 K2 2.80(7) 4_556
O4 K2 2.80(7) 3_546
O4 K1 2.96(6) 1_656
O5 O6 1.5(2) .
O5 K2 2.66(17) 4_455
O5 K2 2.73(10) 1_556
O6 K1 2.77(3) 3
O6 K2 2.81(6) 1_556
O6 K2 3.0(6) 4_455
C1 K1 3.3(5) 1_655
C1 K1 3.437(7) 1_656
C1 K2 3.4(3) 4_556
C1 K2 3.4(3) 3_546
